data_7015292
loop_
_publ_author_name
'Forni\'es, Juan'
'Sicilia, Violeta'
'Casas, Jos\'e M'
'Mart\'in, Antonio'
'L\'opez, Jos\'e A'
'Larraz, Carmen'
'Borja, Pilar'
'Ovejero, Carmen'

_publ_section_title
;
 Pt-Ag clusters and their neutral mononuclear Pt(II) starting
 complexes: structural and luminescence studies.
;
_journal_issue 12
_journal_name_full 'Dalton transactions (Cambridge, England : 2003)'
_journal_page_first 2898
_journal_page_last 2912
_journal_paper_doi 10.1039/c0dt01451f
_journal_volume 40
_journal_year 2011
_chemical_formula_sum 'C38 H35 Ag Cl N5 O4 Pt2 S4'
_chemical_formula_weight 1287.45
_chemical_name_systematic
;
?
;
_space_group_IT_number 4
_symmetry_cell_setting monoclinic
_symmetry_space_group_name_Hall 'P 2yb'
_symmetry_space_group_name_H-M 'P 1 21 1'
_atom_sites_solution_hydrogens geom
_atom_sites_solution_primary direct
_atom_sites_solution_secondary difmap
_audit_creation_method SHELXL-97
_cell_angle_alpha 90.00
_cell_angle_beta 96.398(2)
_cell_angle_gamma 90.00
_cell_formula_units_Z 2
_cell_length_a 10.9857(2)
_cell_length_b 12.3660(2)
_cell_length_c 14.5156(4)
_cell_measurement_reflns_used 12893
_cell_measurement_temperature 100(2)
_cell_measurement_theta_max 28.7455
_cell_measurement_theta_min 4.2298
_cell_volume 1959.65(7)
_computing_cell_refinement
;
CrysAlis RED, Oxford Diffraction Ltd.,
Version 1.171.33.55 (release 05-01-2010 CrysAlis171 .NET)
(compiled Jan 5 2010,16:28:46)
;
_computing_data_collection
;
CrysAlis CCD, Oxford Diffraction Ltd.,
Version 1.171.33.55 (release 05-01-2010 CrysAlis171 .NET)
(compiled Jan 5 2010,16:28:46)
;
_computing_data_reduction
;
CrysAlis RED, Oxford Diffraction Ltd.,
Version 1.171.33.55 (release 05-01-2010 CrysAlis171 .NET)
(compiled Jan 5 2010,16:28:46)
;
_computing_structure_refinement 'SHELXL-97 (Sheldrick, 1997)'
_computing_structure_solution 'SHELXS-97 (Sheldrick, 1990)'
_diffrn_ambient_temperature 100(2)
_diffrn_detector_area_resol_mean 16.0655
_diffrn_measured_fraction_theta_full 0.993
_diffrn_measured_fraction_theta_max 0.915
_diffrn_measurement_details
;
1 omega 61.00 102.00 1.0000 25.0000
omega____ theta____ kappa____ phi______ frames
- 22.1490 179.0000 -180.0000 41

2 omega -9.00 78.00 1.0000 25.0000
omega____ theta____ kappa____ phi______ frames
- 22.1490 77.0000 -180.0000 87

3 omega -22.00 81.00 1.0000 25.0000
omega____ theta____ kappa____ phi______ frames
- 22.1490 -14.0000 -83.0000 103

4 omega -102.00 -32.00 1.0000 25.0000
omega____ theta____ kappa____ phi______ frames
- -19.9615 179.0000 30.0000 70

5 omega -102.00 -32.00 1.0000 25.0000
omega____ theta____ kappa____ phi______ frames
- -19.9615 179.0000 150.0000 70

6 omega -10.00 96.00 1.0000 25.0000
omega____ theta____ kappa____ phi______ frames
- 22.1490 37.0000 -30.0000 106

7 omega 34.00 62.00 1.0000 25.0000
omega____ theta____ kappa____ phi______ frames
- 22.1490 179.0000 60.0000 28

8 omega -10.00 96.00 1.0000 25.0000
omega____ theta____ kappa____ phi______ frames
- 22.1490 37.0000 90.0000 106

;
_diffrn_measurement_device_type 'Xcalibur, Sapphire3'
_diffrn_measurement_method '\w scans'
_diffrn_orient_matrix_UB_11 -0.0430169000
_diffrn_orient_matrix_UB_12 0.0425032000
_diffrn_orient_matrix_UB_13 -0.0089861000
_diffrn_orient_matrix_UB_21 -0.0486768000
_diffrn_orient_matrix_UB_22 -0.0376182000
_diffrn_orient_matrix_UB_23 0.0004184000
_diffrn_orient_matrix_UB_31 -0.0002104000
_diffrn_orient_matrix_UB_32 0.0082333000
_diffrn_orient_matrix_UB_33 0.0483530000
_diffrn_radiation_monochromator graphite
_diffrn_radiation_source 'Enhance (Mo) X-ray Source'
_diffrn_radiation_type MoK\a
_diffrn_radiation_wavelength 0.71073
_diffrn_reflns_av_R_equivalents 0.0559
_diffrn_reflns_av_sigmaI/netI 0.0662
_diffrn_reflns_limit_h_max 14
_diffrn_reflns_limit_h_min -14
_diffrn_reflns_limit_k_max 15
_diffrn_reflns_limit_k_min -16
_diffrn_reflns_limit_l_max 18
_diffrn_reflns_limit_l_min -19
_diffrn_reflns_number 21819
_diffrn_reflns_theta_full 25.00
_diffrn_reflns_theta_max 28.81
_diffrn_reflns_theta_min 4.24
_exptl_absorpt_coefficient_mu 7.946
_exptl_absorpt_correction_T_max 0.6062
_exptl_absorpt_correction_T_min 0.1920
_exptl_absorpt_correction_type multi-scan
_exptl_absorpt_process_details
;
CrysAlis RED, Oxford Diffraction Ltd.,
Version 1.171.33.55 (release 05-01-2010 CrysAlis171 .NET)
(compiled Jan 5 2010,16:28:46)
Empirical absorption correction using spherical harmonics,
implemented in SCALE3 ABSPACK scaling algorithm.
;
_exptl_crystal_colour yellow
_exptl_crystal_density_diffrn 2.182
_exptl_crystal_density_method 'not measured'
_exptl_crystal_description plate
_exptl_crystal_F_000 1228
_exptl_crystal_size_max 0.31
_exptl_crystal_size_mid 0.26
_exptl_crystal_size_min 0.07
_refine_diff_density_max 2.016
_refine_diff_density_min -1.263
_refine_diff_density_rms 0.162
_refine_ls_abs_structure_details 'Flack H D (1983), Acta Cryst. A39, 876-881'
_refine_ls_abs_structure_Flack 0.007(6)
_refine_ls_extinction_method none
_refine_ls_goodness_of_fit_ref 1.021
_refine_ls_hydrogen_treatment constr
_refine_ls_matrix_type full
_refine_ls_number_parameters 497
_refine_ls_number_reflns 8890
_refine_ls_number_restraints 1
_refine_ls_restrained_S_all 1.021
_refine_ls_R_factor_all 0.0516
_refine_ls_R_factor_gt 0.0400
_refine_ls_shift/su_max 0.001
_refine_ls_shift/su_mean 0.000
_refine_ls_structure_factor_coef Fsqd
_refine_ls_weighting_details 'calc w=1/[\s^2^(Fo^2^)+(0.0400P)^2^+0.0000P] where P=(Fo^2^+2Fc^2^)/3'
_refine_ls_weighting_scheme calc
_refine_ls_wR_factor_gt 0.0790
_refine_ls_wR_factor_ref 0.0816
_reflns_number_gt 7524
_reflns_number_total 8890
_reflns_threshold_expression >2sigma(I)
_cod_data_source_file c0dt01451f.txt
_cod_data_source_block 5
_cod_original_sg_symbol_H-M P2(1)
_cod_database_code 7015292

loop_
_symmetry_equiv_pos_as_xyz
'x, y, z'
'-x, y+1/2, -z'

loop_
_atom_site_label
_atom_site_type_symbol
_atom_site_fract_x
_atom_site_fract_y
_atom_site_fract_z
_atom_site_U_iso_or_equiv
_atom_site_adp_type
_atom_site_occupancy
_atom_site_symmetry_multiplicity
_atom_site_calc_flag
_atom_site_refinement_flags
_atom_site_disorder_assembly
_atom_site_disorder_group
Pt1 Pt 0.60305(3) -0.32500(2) 0.02112(3) 0.03074(9) Uani 1 1 d . . .
Pt2 Pt 0.22314(3) -0.45866(2) 0.09965(2) 0.02554(8) Uani 1 1 d . . .
Ag Ag 0.44499(6) -0.49213(5) 0.03566(5) 0.03753(18) Uani 1 1 d . . .
S1 S 0.5966(2) -0.3753(2) -0.13158(18) 0.0363(6) Uani 1 1 d . . .
S2 S 0.4873(2) -0.18625(19) -0.0629(2) 0.0400(6) Uani 1 1 d . . .
S3 S 0.2704(2) -0.27897(17) 0.11526(15) 0.0288(5) Uani 1 1 d . . .
S4 S 0.2165(2) -0.42174(17) 0.26121(17) 0.0344(6) Uani 1 1 d . . .
N1 N 0.6143(7) -0.2732(6) 0.1549(6) 0.0355(18) Uani 1 1 d . . .
N2 N 0.5308(7) -0.2066(6) -0.2426(6) 0.0361(19) Uani 1 1 d . . .
N3 N 0.1665(6) -0.6169(5) 0.0893(5) 0.0273(16) Uani 1 1 d . . .
N4 N 0.2382(7) -0.2062(6) 0.2860(5) 0.0270(16) Uani 1 1 d . . .
C1 C 0.7088(7) -0.4436(6) 0.0791(7) 0.033(2) Uani 1 1 d . . .
C2 C 0.7651(8) -0.5286(6) 0.0388(7) 0.035(2) Uani 1 1 d . . .
H2 H 0.7525 -0.5381 -0.0265 0.042 Uiso 1 1 calc R . .
C3 C 0.8406(8) -0.6006(7) 0.0931(8) 0.038(2) Uani 1 1 d . . .
H3 H 0.8747 -0.6606 0.0642 0.046 Uiso 1 1 calc R . .
C4 C 0.8666(9) -0.5871(8) 0.1868(11) 0.059(4) Uani 1 1 d . . .
H4 H 0.9207 -0.6358 0.2215 0.070 Uiso 1 1 calc R . .
C5 C 0.8139(8) -0.5024(7) 0.2314(7) 0.036(2) Uani 1 1 d . . .
C6 C 0.8348(9) -0.4799(8) 0.3302(7) 0.044(2) Uani 1 1 d . . .
H6 H 0.8869 -0.5266 0.3687 0.053 Uiso 1 1 calc R . .
C7 C 0.7831(10) -0.3955(9) 0.3690(8) 0.050(3) Uani 1 1 d . . .
H7 H 0.7977 -0.3846 0.4340 0.060 Uiso 1 1 calc R . .
C8 C 0.7030(8) -0.3188(9) 0.3110(7) 0.040(2) Uani 1 1 d . . .
C9 C 0.6540(9) -0.2235(8) 0.3442(7) 0.044(3) Uani 1 1 d . . .
H9 H 0.6661 -0.2065 0.4084 0.053 Uiso 1 1 calc R . .
C10 C 0.5879(9) -0.1547(8) 0.2824(8) 0.043(3) Uani 1 1 d . . .
H10 H 0.5555 -0.0894 0.3041 0.052 Uiso 1 1 calc R . .
C11 C 0.5679(9) -0.1814(7) 0.1854(8) 0.041(2) Uani 1 1 d . . .
H11 H 0.5219 -0.1342 0.1432 0.050 Uiso 1 1 calc R . .
C12 C 0.6815(8) -0.3414(7) 0.2170(7) 0.036(2) Uani 1 1 d . . .
C13 C 0.7346(8) -0.4336(6) 0.1768(8) 0.039(2) Uani 1 1 d . . .
C14 C 0.5380(8) -0.2477(7) -0.1599(8) 0.039(2) Uani 1 1 d . . .
C15 C 0.5728(10) -0.2661(9) -0.3212(7) 0.046(3) Uani 1 1 d . . .
H15A H 0.5230 -0.3318 -0.3360 0.056 Uiso 1 1 calc R . .
H15B H 0.6601 -0.2868 -0.3084 0.056 Uiso 1 1 calc R . .
C16 C 0.5534(15) -0.1822(12) -0.3998(9) 0.078(4) Uani 1 1 d . . .
H16A H 0.6303 -0.1422 -0.4054 0.094 Uiso 1 1 calc R . .
H16B H 0.5272 -0.2182 -0.4596 0.094 Uiso 1 1 calc R . .
C17 C 0.4559(15) -0.1069(13) -0.3744(9) 0.084(5) Uani 1 1 d . . .
H17A H 0.3734 -0.1367 -0.3937 0.100 Uiso 1 1 calc R . .
H17B H 0.4631 -0.0353 -0.4038 0.100 Uiso 1 1 calc R . .
C18 C 0.4803(11) -0.0981(9) -0.2661(8) 0.053(3) Uani 1 1 d . . .
H18A H 0.5402 -0.0404 -0.2467 0.063 Uiso 1 1 calc R . .
H18B H 0.4037 -0.0849 -0.2379 0.063 Uiso 1 1 calc R . .
C19 C 0.2137(7) -0.4728(8) -0.0399(6) 0.0294(19) Uani 1 1 d . . .
C20 C 0.2324(8) -0.3981(7) -0.1079(7) 0.035(2) Uani 1 1 d . . .
H20 H 0.2678 -0.3301 -0.0902 0.042 Uiso 1 1 calc R . .
C21 C 0.2007(9) -0.4199(8) -0.2025(7) 0.039(2) Uani 1 1 d . . .
H21 H 0.2153 -0.3671 -0.2475 0.047 Uiso 1 1 calc R . .
C22 C 0.1478(9) -0.5187(9) -0.2307(8) 0.046(3) Uani 1 1 d . . .
H22 H 0.1265 -0.5324 -0.2949 0.056 Uiso 1 1 calc R . .
C23 C 0.1259(8) -0.5973(8) -0.1663(7) 0.036(2) Uani 1 1 d . . .
C24 C 0.0729(8) -0.7016(9) -0.1874(8) 0.044(3) Uani 1 1 d . . .
H24 H 0.0500 -0.7203 -0.2504 0.053 Uiso 1 1 calc R . .
C25 C 0.0546(8) -0.7738(8) -0.1216(8) 0.043(3) Uani 1 1 d . . .
H25 H 0.0192 -0.8417 -0.1395 0.052 Uiso 1 1 calc R . .
C26 C 0.0861(7) -0.7520(6) -0.0263(7) 0.033(2) Uani 1 1 d . . .
C27 C 0.0654(8) -0.8197(8) 0.0477(8) 0.046(3) Uani 1 1 d . . .
H27 H 0.0295 -0.8888 0.0356 0.055 Uiso 1 1 calc R . .
C28 C 0.0964(8) -0.7870(8) 0.1368(7) 0.040(2) Uani 1 1 d . . .
H28 H 0.0833 -0.8343 0.1863 0.048 Uiso 1 1 calc R . .
C29 C 0.1479(8) -0.6834(7) 0.1567(7) 0.035(2) Uani 1 1 d . . .
H29 H 0.1690 -0.6620 0.2193 0.042 Uiso 1 1 calc R . .
C30 C 0.1402(7) -0.6500(7) -0.0022(6) 0.0260(18) Uani 1 1 d . . .
C31 C 0.1616(7) -0.5743(7) -0.0705(6) 0.030(2) Uani 1 1 d . . .
C32 C 0.2437(8) -0.2894(7) 0.2300(6) 0.0293(19) Uani 1 1 d . . .
C33 C 0.2534(9) -0.0946(7) 0.2578(7) 0.036(2) Uani 1 1 d . . .
H33A H 0.1807 -0.0688 0.2174 0.043 Uiso 1 1 calc R . .
H33B H 0.3270 -0.0861 0.2249 0.043 Uiso 1 1 calc R . .
C34 C 0.2678(11) -0.0343(9) 0.3499(9) 0.054(3) Uani 1 1 d . . .
H34A H 0.2368 0.0406 0.3420 0.065 Uiso 1 1 calc R . .
H34B H 0.3548 -0.0321 0.3763 0.065 Uiso 1 1 calc R . .
C35 C 0.1913(10) -0.0994(8) 0.4121(7) 0.042(2) Uani 1 1 d . . .
H35A H 0.2203 -0.0879 0.4784 0.050 Uiso 1 1 calc R . .
H35B H 0.1036 -0.0797 0.4008 0.050 Uiso 1 1 calc R . .
C36 C 0.2121(10) -0.2148(7) 0.3836(6) 0.038(2) Uani 1 1 d . . .
H36A H 0.2822 -0.2472 0.4227 0.045 Uiso 1 1 calc R . .
H36B H 0.1382 -0.2594 0.3885 0.045 Uiso 1 1 calc R . .
Cl Cl 0.9579(4) -0.2418(3) 0.5801(2) 0.0763(11) Uani 1 1 d . . .
O1 O 1.0928(11) -0.2377(8) 0.6073(7) 0.090(3) Uani 1 1 d . . .
O2 O 0.9023(9) -0.1594(10) 0.6332(7) 0.092(3) Uani 1 1 d . . .
O3 O 0.9224(15) -0.3437(13) 0.5985(10) 0.164(7) Uani 1 1 d . . .
O4 O 0.9473(8) -0.2153(6) 0.4873(6) 0.064(2) Uani 1 1 d . . .
N5 N 0.5970(16) 0.0517(11) 0.4510(9) 0.100(5) Uani 1 1 d . . .
C37 C 0.7018(18) 0.0444(11) 0.4677(8) 0.075(5) Uani 1 1 d . . .
C38 C 0.8284(17) 0.0302(12) 0.4887(8) 0.084(4) Uani 1 1 d . . .
H38A H 0.8501 0.0356 0.5559 0.126 Uiso 1 1 calc R . .
H38B H 0.8719 0.0863 0.4576 0.126 Uiso 1 1 calc R . .
H38C H 0.8518 -0.0412 0.4673 0.126 Uiso 1 1 calc R . .

loop_
_atom_site_aniso_label
_atom_site_aniso_U_11
_atom_site_aniso_U_22
_atom_site_aniso_U_33
_atom_site_aniso_U_23
_atom_site_aniso_U_13
_atom_site_aniso_U_12
Pt1 0.02116(16) 0.01752(15) 0.0560(2) -0.00613(16) 0.01523(15) -0.00337(14)
Pt2 0.02256(16) 0.02124(15) 0.03297(17) -0.00346(15) 0.00373(12) 0.00089(13)
Ag 0.0259(4) 0.0241(3) 0.0654(5) -0.0009(3) 0.0176(3) -0.0060(3)
S1 0.0248(12) 0.0313(12) 0.0533(16) -0.0102(11) 0.0068(11) 0.0036(9)
S2 0.0218(11) 0.0303(11) 0.0689(18) -0.0120(12) 0.0097(11) 0.0025(10)
S3 0.0291(11) 0.0267(10) 0.0316(12) -0.0038(9) 0.0086(9) -0.0024(9)
S4 0.0455(15) 0.0217(10) 0.0357(14) 0.0022(9) 0.0036(11) 0.0006(9)
N1 0.022(4) 0.031(4) 0.056(5) -0.006(4) 0.012(3) -0.005(3)
N2 0.024(4) 0.036(4) 0.048(5) -0.004(4) -0.003(3) 0.010(3)
N3 0.015(3) 0.026(4) 0.040(4) 0.013(3) 0.002(3) 0.004(3)
N4 0.026(4) 0.028(4) 0.027(4) 0.000(3) 0.004(3) -0.003(3)
C1 0.015(4) 0.011(4) 0.073(7) -0.002(4) 0.010(4) -0.004(3)
C2 0.025(5) 0.019(4) 0.064(7) 0.000(4) 0.022(4) -0.009(3)
C3 0.027(5) 0.024(4) 0.066(7) 0.000(5) 0.011(5) 0.003(4)
C4 0.025(5) 0.027(5) 0.127(12) 0.007(6) 0.024(6) 0.003(4)
C5 0.027(5) 0.030(4) 0.054(6) 0.002(4) 0.018(4) -0.004(4)
C6 0.038(5) 0.046(6) 0.052(6) 0.003(5) 0.023(4) 0.005(5)
C7 0.043(6) 0.057(7) 0.051(7) -0.001(5) 0.009(5) -0.010(5)
C8 0.031(5) 0.037(5) 0.053(6) -0.001(5) 0.013(4) -0.006(5)
C9 0.033(5) 0.053(6) 0.048(6) -0.028(5) 0.016(5) -0.008(5)
C10 0.034(6) 0.036(5) 0.059(7) -0.027(5) 0.006(5) -0.001(4)
C11 0.031(5) 0.025(5) 0.071(7) -0.010(5) 0.016(5) -0.004(4)
C12 0.025(5) 0.021(5) 0.065(7) 0.003(4) 0.021(4) -0.004(4)
C13 0.030(5) 0.015(4) 0.075(7) -0.001(4) 0.018(5) -0.005(3)
C14 0.018(5) 0.028(5) 0.072(8) -0.013(5) 0.005(4) 0.004(4)
C15 0.044(6) 0.044(6) 0.051(7) -0.014(5) 0.008(5) 0.002(5)
C16 0.106(12) 0.070(9) 0.058(8) 0.017(7) 0.009(8) 0.022(9)
C17 0.094(11) 0.098(11) 0.058(9) 0.000(8) 0.003(7) 0.035(9)
C18 0.041(6) 0.046(6) 0.068(8) 0.001(6) -0.008(5) 0.019(5)
C19 0.018(4) 0.034(5) 0.037(5) 0.000(4) 0.006(3) -0.002(4)
C20 0.027(5) 0.033(5) 0.046(6) -0.007(4) 0.004(4) 0.004(4)
C21 0.030(5) 0.045(5) 0.044(6) 0.005(4) 0.009(4) 0.017(4)
C22 0.026(5) 0.059(7) 0.052(7) -0.030(6) -0.001(5) 0.018(5)
C23 0.022(5) 0.046(6) 0.041(6) -0.017(5) 0.002(4) 0.010(4)
C24 0.014(4) 0.052(6) 0.066(7) -0.029(6) 0.000(4) 0.006(4)
C25 0.021(5) 0.033(5) 0.076(8) -0.022(5) 0.010(5) -0.001(4)
C26 0.013(4) 0.017(4) 0.072(7) -0.009(4) 0.009(4) 0.000(3)
C27 0.024(4) 0.015(4) 0.104(9) -0.016(5) 0.027(5) 0.002(4)
C28 0.026(5) 0.036(5) 0.059(7) -0.002(5) 0.018(4) 0.005(4)
C29 0.034(5) 0.024(4) 0.049(6) 0.011(4) 0.017(4) 0.015(4)
C30 0.013(4) 0.028(4) 0.037(5) -0.011(4) -0.002(3) 0.008(3)
C31 0.013(4) 0.033(5) 0.045(6) -0.014(4) 0.009(4) 0.006(4)
C32 0.024(4) 0.026(4) 0.038(5) 0.004(4) 0.000(4) -0.007(3)
C33 0.035(5) 0.022(4) 0.054(6) -0.004(4) 0.017(4) 0.000(4)
C34 0.045(7) 0.037(6) 0.084(9) -0.021(6) 0.022(6) 0.000(5)
C35 0.055(7) 0.033(5) 0.039(6) -0.009(4) 0.012(5) -0.008(5)
C36 0.045(6) 0.032(5) 0.036(6) 0.001(4) 0.003(4) 0.002(4)
Cl 0.116(3) 0.0574(19) 0.052(2) 0.0055(15) -0.0069(19) -0.0287(19)
O1 0.106(9) 0.067(6) 0.089(7) -0.005(5) -0.021(6) -0.005(6)
O2 0.078(7) 0.128(9) 0.078(7) -0.004(6) 0.035(5) -0.007(6)
O3 0.191(15) 0.143(14) 0.160(13) 0.042(10) 0.036(11) -0.101(12)
O4 0.074(6) 0.050(5) 0.072(6) 0.001(4) 0.023(5) -0.015(4)
N5 0.144(13) 0.069(8) 0.076(8) 0.032(7) -0.035(9) 0.002(10)
C37 0.142(15) 0.037(6) 0.040(6) -0.002(6) -0.021(8) 0.009(10)
C38 0.144(15) 0.062(8) 0.045(7) -0.013(7) 0.009(8) 0.014(10)

loop_
_atom_type_symbol
_atom_type_description
_atom_type_scat_dispersion_real
_atom_type_scat_dispersion_imag
_atom_type_scat_source
C C 0.0033 0.0016 'International Tables Vol C Tables 4.2.6.8 and 6.1.1.4'
H H 0.0000 0.0000 'International Tables Vol C Tables 4.2.6.8 and 6.1.1.4'
N N 0.0061 0.0033 'International Tables Vol C Tables 4.2.6.8 and 6.1.1.4'
O O 0.0106 0.0060 'International Tables Vol C Tables 4.2.6.8 and 6.1.1.4'
S S 0.1246 0.1234 'International Tables Vol C Tables 4.2.6.8 and 6.1.1.4'
Cl Cl 0.1484 0.1585 'International Tables Vol C Tables 4.2.6.8 and 6.1.1.4'
Ag Ag -0.8971 1.1015 'International Tables Vol C Tables 4.2.6.8 and 6.1.1.4'
Pt Pt -1.7033 8.3905 'International Tables Vol C Tables 4.2.6.8 and 6.1.1.4'

loop_
_geom_angle_atom_site_label_1
_geom_angle_atom_site_label_2
_geom_angle_atom_site_label_3
_geom_angle
_geom_angle_site_symmetry_1
_geom_angle_site_symmetry_3
_geom_angle_publ_flag
C1 Pt1 N1 81.9(3) . . ?
C1 Pt1 S1 99.3(3) . . ?
N1 Pt1 S1 176.9(2) . . ?
C1 Pt1 S2 173.8(3) . . ?
N1 Pt1 S2 103.5(2) . . ?
S1 Pt1 S2 75.17(9) . . ?
C1 Pt1 Ag 75.9(2) . . ?
N1 Pt1 Ag 97.8(2) . . ?
S1 Pt1 Ag 85.28(7) . . ?
S2 Pt1 Ag 106.09(6) . . ?
C19 Pt2 N3 82.2(3) . . ?
C19 Pt2 S3 99.7(3) . . ?
N3 Pt2 S3 175.1(2) . . ?
C19 Pt2 S4 172.4(3) . . ?
N3 Pt2 S4 102.2(2) . . ?
S3 Pt2 S4 75.50(8) . . ?
C19 Pt2 Ag 66.1(2) . . ?
N3 Pt2 Ag 96.03(19) . . ?
S3 Pt2 Ag 88.83(6) . . ?
S4 Pt2 Ag 119.10(7) . . ?
S2 Ag C19 113.6(2) 2_645 . ?
S2 Ag Pt1 123.58(6) 2_645 . ?
C19 Ag Pt1 119.2(2) . . ?
S2 Ag Pt2 110.36(6) 2_645 . ?
C19 Ag Pt2 44.02(18) . . ?
Pt1 Ag Pt2 120.77(2) . . ?
C14 S1 Pt1 87.3(4) . . ?
C14 S2 Pt1 84.2(4) . . ?
C14 S2 Ag 115.1(3) . 2_655 ?
Pt1 S2 Ag 118.09(10) . 2_655 ?
C32 S3 Pt2 87.8(3) . . ?
C32 S4 Pt2 84.2(3) . . ?
C11 N1 C12 119.7(9) . . ?
C11 N1 Pt1 126.7(7) . . ?
C12 N1 Pt1 113.6(6) . . ?
C14 N2 C15 121.9(8) . . ?
C14 N2 C18 123.5(9) . . ?
C15 N2 C18 114.6(9) . . ?
C29 N3 C30 119.6(8) . . ?
C29 N3 Pt2 127.9(6) . . ?
C30 N3 Pt2 112.4(5) . . ?
C32 N4 C33 123.6(7) . . ?
C32 N4 C36 124.2(7) . . ?
C33 N4 C36 112.2(7) . . ?
C2 C1 C13 116.1(8) . . ?
C2 C1 Pt1 130.3(8) . . ?
C13 C1 Pt1 113.5(6) . . ?
C1 C2 C3 120.7(10) . . ?
C1 C2 H2 119.6 . . ?
C3 C2 H2 119.6 . . ?
C4 C3 C2 121.8(9) . . ?
C4 C3 H3 119.1 . . ?
C2 C3 H3 119.1 . . ?
C3 C4 C5 120.2(10) . . ?
C3 C4 H4 119.9 . . ?
C5 C4 H4 119.9 . . ?
C4 C5 C13 117.4(10) . . ?
C4 C5 C6 125.1(10) . . ?
C13 C5 C6 117.5(9) . . ?
C7 C6 C5 122.4(10) . . ?
C7 C6 H6 118.8 . . ?
C5 C6 H6 118.8 . . ?
C6 C7 C8 120.6(10) . . ?
C6 C7 H7 119.7 . . ?
C8 C7 H7 119.7 . . ?
C12 C8 C9 118.5(9) . . ?
C12 C8 C7 116.9(9) . . ?
C9 C8 C7 124.5(9) . . ?
C10 C9 C8 119.2(9) . . ?
C10 C9 H9 120.4 . . ?
C8 C9 H9 120.4 . . ?
C9 C10 C11 120.3(9) . . ?
C9 C10 H10 119.9 . . ?
C11 C10 H10 119.9 . . ?
N1 C11 C10 119.8(10) . . ?
N1 C11 H11 120.1 . . ?
C10 C11 H11 120.1 . . ?
N1 C12 C8 122.5(8) . . ?
N1 C12 C13 115.5(9) . . ?
C8 C12 C13 121.9(9) . . ?
C5 C13 C1 123.7(8) . . ?
C5 C13 C12 120.6(10) . . ?
C1 C13 C12 115.5(8) . . ?
N2 C14 S1 123.9(8) . . ?
N2 C14 S2 125.7(7) . . ?
S1 C14 S2 110.4(6) . . ?
N2 C15 C16 101.9(9) . . ?
N2 C15 H15A 111.4 . . ?
C16 C15 H15A 111.4 . . ?
N2 C15 H15B 111.4 . . ?
C16 C15 H15B 111.4 . . ?
H15A C15 H15B 109.2 . . ?
C17 C16 C15 106.3(11) . . ?
C17 C16 H16A 110.5 . . ?
C15 C16 H16A 110.5 . . ?
C17 C16 H16B 110.5 . . ?
C15 C16 H16B 110.5 . . ?
H16A C16 H16B 108.7 . . ?
C16 C17 C18 104.1(10) . . ?
C16 C17 H17A 110.9 . . ?
C18 C17 H17A 110.9 . . ?
C16 C17 H17B 110.9 . . ?
C18 C17 H17B 110.9 . . ?
H17A C17 H17B 109.0 . . ?
N2 C18 C17 100.7(9) . . ?
N2 C18 H18A 111.6 . . ?
C17 C18 H18A 111.6 . . ?
N2 C18 H18B 111.6 . . ?
C17 C18 H18B 111.6 . . ?
H18A C18 H18B 109.4 . . ?
C20 C19 C31 116.8(8) . . ?
C20 C19 Pt2 131.4(7) . . ?
C31 C19 Pt2 111.1(6) . . ?
C20 C19 Ag 98.2(6) . . ?
C31 C19 Ag 112.3(6) . . ?
Pt2 C19 Ag 69.9(2) . . ?
C19 C20 C21 121.9(9) . . ?
C19 C20 H20 119.0 . . ?
C21 C20 H20 119.0 . . ?
C22 C21 C20 120.4(10) . . ?
C22 C21 H21 119.8 . . ?
C20 C21 H21 119.8 . . ?
C23 C22 C21 120.9(10) . . ?
C23 C22 H22 119.6 . . ?
C21 C22 H22 119.6 . . ?
C22 C23 C31 117.8(9) . . ?
C22 C23 C24 125.7(10) . . ?
C31 C23 C24 116.5(10) . . ?
C25 C24 C23 122.5(10) . . ?
C25 C24 H24 118.7 . . ?
C23 C24 H24 118.7 . . ?
C24 C25 C26 122.1(9) . . ?
C24 C25 H25 118.9 . . ?
C26 C25 H25 118.9 . . ?
C27 C26 C25 126.5(8) . . ?
C27 C26 C30 116.1(9) . . ?
C25 C26 C30 117.4(9) . . ?
C28 C27 C26 120.4(9) . . ?
C28 C27 H27 119.8 . . ?
C26 C27 H27 119.8 . . ?
C27 C28 C29 120.9(9) . . ?
C27 C28 H28 119.5 . . ?
C29 C28 H28 119.5 . . ?
N3 C29 C28 120.4(9) . . ?
N3 C29 H29 119.8 . . ?
C28 C29 H29 119.8 . . ?
N3 C30 C31 116.4(7) . . ?
N3 C30 C26 122.3(8) . . ?
C31 C30 C26 121.1(8) . . ?
C30 C31 C19 117.4(8) . . ?
C30 C31 C23 120.3(8) . . ?
C19 C31 C23 122.2(9) . . ?
N4 C32 S3 124.1(6) . . ?
N4 C32 S4 123.8(7) . . ?
S3 C32 S4 112.1(5) . . ?
N4 C33 C34 102.8(8) . . ?
N4 C33 H33A 111.2 . . ?
C34 C33 H33A 111.2 . . ?
N4 C33 H33B 111.2 . . ?
C34 C33 H33B 111.2 . . ?
H33A C33 H33B 109.1 . . ?
C33 C34 C35 104.5(8) . . ?
C33 C34 H34A 110.9 . . ?
C35 C34 H34A 110.9 . . ?
C33 C34 H34B 110.9 . . ?
C35 C34 H34B 110.9 . . ?
H34A C34 H34B 108.9 . . ?
C36 C35 C34 103.1(8) . . ?
C36 C35 H35A 111.2 . . ?
C34 C35 H35A 111.2 . . ?
C36 C35 H35B 111.2 . . ?
C34 C35 H35B 111.2 . . ?
H35A C35 H35B 109.1 . . ?
N4 C36 C35 104.2(7) . . ?
N4 C36 H36A 110.9 . . ?
C35 C36 H36A 110.9 . . ?
N4 C36 H36B 110.9 . . ?
C35 C36 H36B 110.9 . . ?
H36A C36 H36B 108.9 . . ?
O3 Cl O4 114.8(8) . . ?
O3 Cl O2 113.6(9) . . ?
O4 Cl O2 110.9(6) . . ?
O3 Cl O1 106.2(9) . . ?
O4 Cl O1 103.0(6) . . ?
O2 Cl O1 107.4(6) . . ?
N5 C37 C38 177.2(17) . . ?
C37 C38 H38A 109.5 . . ?
C37 C38 H38B 109.5 . . ?
H38A C38 H38B 109.5 . . ?
C37 C38 H38C 109.5 . . ?
H38A C38 H38C 109.5 . . ?
H38B C38 H38C 109.5 . . ?

loop_
_geom_bond_atom_site_label_1
_geom_bond_atom_site_label_2
_geom_bond_distance
_geom_bond_site_symmetry_2
_geom_bond_publ_flag
Pt1 C1 1.997(8) . ?
Pt1 N1 2.036(8) . ?
Pt1 S1 2.296(3) . ?
Pt1 S2 2.388(3) . ?
Pt1 Ag 2.7226(7) . ?
Pt2 C19 2.024(8) . ?
Pt2 N3 2.053(7) . ?
Pt2 S3 2.287(2) . ?
Pt2 S4 2.398(3) . ?
Pt2 Ag 2.7346(7) . ?
Ag S2 2.531(2) 2_645 ?
Ag C19 2.664(8) . ?
S1 C14 1.736(10) . ?
S2 C14 1.745(10) . ?
S2 Ag 2.531(2) 2_655 ?
S3 C32 1.728(9) . ?
S4 C32 1.732(8) . ?
N1 C11 1.339(12) . ?
N1 C12 1.385(12) . ?
N2 C14 1.298(13) . ?
N2 C15 1.474(12) . ?
N2 C18 1.477(12) . ?
N3 C29 1.312(11) . ?
N3 C30 1.389(11) . ?
N4 C32 1.316(11) . ?
N4 C33 1.455(11) . ?
N4 C36 1.480(11) . ?
C1 C2 1.382(12) . ?
C1 C13 1.421(14) . ?
C2 C3 1.399(13) . ?
C2 H2 0.9500 . ?
C3 C4 1.368(16) . ?
C3 H3 0.9500 . ?
C4 C5 1.391(14) . ?
C4 H4 0.9500 . ?
C5 C13 1.399(13) . ?
C5 C6 1.453(14) . ?
C6 C7 1.341(15) . ?
C6 H6 0.9500 . ?
C7 C8 1.490(15) . ?
C7 H7 0.9500 . ?
C8 C12 1.387(13) . ?
C8 C9 1.403(14) . ?
C9 C10 1.383(15) . ?
C9 H9 0.9500 . ?
C10 C11 1.439(14) . ?
C10 H10 0.9500 . ?
C11 H11 0.9500 . ?
C12 C13 1.434(12) . ?
C15 C16 1.539(16) . ?
C15 H15A 0.9900 . ?
C15 H15B 0.9900 . ?
C16 C17 1.496(19) . ?
C16 H16A 0.9900 . ?
C16 H16B 0.9900 . ?
C17 C18 1.569(16) . ?
C17 H17A 0.9900 . ?
C17 H17B 0.9900 . ?
C18 H18A 0.9900 . ?
C18 H18B 0.9900 . ?
C19 C20 1.384(12) . ?
C19 C31 1.430(12) . ?
C20 C21 1.404(13) . ?
C20 H20 0.9500 . ?
C21 C22 1.394(14) . ?
C21 H21 0.9500 . ?
C22 C23 1.389(16) . ?
C22 H22 0.9500 . ?
C23 C31 1.431(13) . ?
C23 C24 1.434(14) . ?
C24 C25 1.338(15) . ?
C24 H24 0.9500 . ?
C25 C26 1.414(14) . ?
C25 H25 0.9500 . ?
C26 C27 1.399(14) . ?
C26 C30 1.422(11) . ?
C27 C28 1.362(14) . ?
C27 H27 0.9500 . ?
C28 C29 1.417(13) . ?
C28 H28 0.9500 . ?
C29 H29 0.9500 . ?
C30 C31 1.402(13) . ?
C33 C34 1.522(14) . ?
C33 H33A 0.9900 . ?
C33 H33B 0.9900 . ?
C34 C35 1.529(15) . ?
C34 H34A 0.9900 . ?
C34 H34B 0.9900 . ?
C35 C36 1.510(13) . ?
C35 H35A 0.9900 . ?
C35 H35B 0.9900 . ?
C36 H36A 0.9900 . ?
C36 H36B 0.9900 . ?
Cl O3 1.355(13) . ?
Cl O4 1.379(9) . ?
Cl O2 1.453(11) . ?
Cl O1 1.491(12) . ?
N5 C37 1.15(2) . ?
C37 C38 1.40(2) . ?
C38 H38A 0.9800 . ?
C38 H38B 0.9800 . ?
C38 H38C 0.9800 . ?
